data_7702222
loop_
_publ_author_name
'Zain Aldin, Mohammed'
'Maho, Anthony'
'Zaragoza, Guillermo'
'Demonceau, Albert'
'Delaude, Lionel'

_publ_section_title
;
 Synthesis, characterization, and catalytic evaluation of
 ruthenium-diphosphine complexes bearing xanthate ligands.
;
_journal_issue 39
_journal_name_full 'Dalton transactions (Cambridge, England : 2003)'
_journal_page_first 13926
_journal_page_last 13938
_journal_paper_doi 10.1039/c8dt02838a
_journal_volume 47
_journal_year 2018
_chemical_formula_moiety 'C31 H32 O2 P2 Ru S4'
_chemical_formula_sum 'C31 H32 O2 P2 Ru S4'
_chemical_formula_weight 727.81
_space_group_crystal_system triclinic
_space_group_IT_number 2
_space_group_name_Hall '-P 1'
_space_group_name_H-M_alt 'P -1'
_atom_sites_solution_hydrogens geom
_audit_block_doi 10.5517/ccdc.csd.cc2083zd
_audit_conform_dict_location ftp://ftp.iucr.org/pub/cif_core.dic
_audit_conform_dict_name cif_core.dic
_audit_conform_dict_version 2.4.3
_audit_creation_date 2018-04-04T13:14:00-00:00
_audit_creation_method 'WinGX routine CIF_UPDATE'
_audit_update_record
;
2018-07-10 deposited with the CCDC.
2018-09-05 downloaded from the CCDC.
;
_cell_angle_alpha 72.137(4)
_cell_angle_beta 80.855(4)
_cell_angle_gamma 73.704(5)
_cell_formula_units_Z 2
_cell_length_a 9.0261(7)
_cell_length_b 11.1233(9)
_cell_length_c 16.9387(14)
_cell_measurement_reflns_used 9954
_cell_measurement_temperature 100(2)
_cell_measurement_theta_max 28.25
_cell_measurement_theta_min 2.53
_cell_measurement_wavelength 0.71073
_cell_volume 1548.7(2)
_computing_cell_refinement 'APPEX2v2014.11-0 (BRUKER AXS, 2005)'
_computing_data_collection 'APPEX2v2014.11-0 (BRUKER AXS, 2005)'
_computing_data_reduction 'APPEX2v2014.11-0 (BRUKER AXS, 2005)'
_computing_molecular_graphics 'Ortep for Windows (Farrugia, 2012)'
_computing_publication_material 'WinGX publication routines (Farrugia, 2012)'
_computing_structure_refinement 'SHELXL-2018/3 (Sheldrick, 2018)'
_computing_structure_solution 'SIR-2014 (Burla et al., 2014)'
_diffrn_ambient_temperature 100(2)
_diffrn_detector 'APEX-II CCD'
_diffrn_measured_fraction_theta_full 0.999
_diffrn_measured_fraction_theta_max 0.998
_diffrn_measurement_device '\k-geometry diffractometer'
_diffrn_measurement_device_type 'Bruker APEX-II'
_diffrn_measurement_method '\f or \w oscillation scans'
_diffrn_orient_matrix_UB_11 -0.079996
_diffrn_orient_matrix_UB_12 0.0054
_diffrn_orient_matrix_UB_13 -0.036417
_diffrn_orient_matrix_UB_21 0.056518
_diffrn_orient_matrix_UB_22 -0.08771
_diffrn_orient_matrix_UB_23 -0.007127
_diffrn_orient_matrix_UB_31 -0.061767
_diffrn_orient_matrix_UB_32 -0.042166
_diffrn_orient_matrix_UB_33 0.049949
_diffrn_radiation_monochromator graphite
_diffrn_radiation_probe x-ray
_diffrn_radiation_type MoK\a
_diffrn_radiation_wavelength 0.71073
_diffrn_reflns_av_R_equivalents 0.0551
_diffrn_reflns_av_unetI/netI 0.0371
_diffrn_reflns_Laue_measured_fraction_full 0.999
_diffrn_reflns_Laue_measured_fraction_max 0.998
_diffrn_reflns_limit_h_max 12
_diffrn_reflns_limit_h_min -12
_diffrn_reflns_limit_k_max 14
_diffrn_reflns_limit_k_min -14
_diffrn_reflns_limit_l_max 22
_diffrn_reflns_limit_l_min -22
_diffrn_reflns_number 58899
_diffrn_reflns_point_group_measured_fraction_full 0.999
_diffrn_reflns_point_group_measured_fraction_max 0.998
_diffrn_reflns_theta_full 25.242
_diffrn_reflns_theta_max 28.282
_diffrn_reflns_theta_min 1.985
_diffrn_source 'sealed x-ray tube'
_diffrn_standards_number 0
_exptl_absorpt_coefficient_mu 0.908
_exptl_absorpt_correction_T_max 0.888
_exptl_absorpt_correction_T_min 0.83
_exptl_absorpt_correction_type multi-scan
_exptl_absorpt_process_details
;
SADABS-2014/5 - Bruker AXS area detector scaling and absorption correction
;
_exptl_crystal_colour yellow
_exptl_crystal_density_diffrn 1.561
_exptl_crystal_density_method 'not measured'
_exptl_crystal_description Plate
_exptl_crystal_F_000 744
_exptl_crystal_size_max 0.25
_exptl_crystal_size_mid 0.13
_exptl_crystal_size_min 0.09
_refine_diff_density_max 0.489
_refine_diff_density_min -0.603
_refine_diff_density_rms 0.089
_refine_ls_extinction_method none
_refine_ls_goodness_of_fit_ref 1.059
_refine_ls_hydrogen_treatment constr
_refine_ls_matrix_type full
_refine_ls_number_constraints 0
_refine_ls_number_parameters 364
_refine_ls_number_reflns 7671
_refine_ls_number_restraints 0
_refine_ls_restrained_S_all 1.059
_refine_ls_R_factor_all 0.038
_refine_ls_R_factor_gt 0.0282
_refine_ls_shift/su_max 0.003
_refine_ls_shift/su_mean 0
_refine_ls_structure_factor_coef Fsqd
_refine_ls_weighting_details 'w=1/[\s^2^(Fo^2^)+(0.0166P)^2^+1.2413P] where P=(Fo^2^+2Fc^2^)/3'
_refine_ls_weighting_scheme calc
_refine_ls_wR_factor_gt 0.055
_refine_ls_wR_factor_ref 0.0592
_reflns_Friedel_coverage 0
_reflns_number_gt 6491
_reflns_number_total 7671
_reflns_threshold_expression 'I > 2\s(I)'
_cod_data_source_file c8dt02838a2.cif
_cod_data_source_block Rudppm
_cod_database_code 7702222
_shelx_estimated_absorpt_t_min 0.805
_shelx_estimated_absorpt_t_max 0.923

loop_
_space_group_symop_operation_xyz
'x, y, z'
'-x, -y, -z'

loop_
_atom_site_label
_atom_site_type_symbol
_atom_site_fract_x
_atom_site_fract_y
_atom_site_fract_z
_atom_site_U_iso_or_equiv
_atom_site_adp_type
_atom_site_occupancy
_atom_site_site_symmetry_order
_atom_site_calc_flag
_atom_site_refinement_flags_posn
_atom_site_refinement_flags_adp
Ru1 Ru 0.42578(2) 0.17356(2) 0.77331(2) 0.00945(5) Uani 1 1 d . .
S1 S 0.34086(6) 0.21694(5) 0.90504(3) 0.01254(10) Uani 1 1 d . .
S2 S 0.54474(6) 0.34199(5) 0.78118(3) 0.01301(10) Uani 1 1 d . .
C1 C 0.4504(2) 0.32654(19) 0.87742(12) 0.0127(4) Uani 1 1 d . .
O1 O 0.46925(17) 0.39715(15) 0.92380(9) 0.0195(3) Uani 1 1 d . .
C2 C 0.3704(3) 0.3962(2) 1.00140(13) 0.0229(5) Uani 1 1 d . .
H2A H 0.423443 0.415308 1.041325 0.027 Uiso 1 1 calc R U
H2B H 0.349673 0.309044 1.026743 0.027 Uiso 1 1 calc R U
C3 C 0.2208(3) 0.4971(3) 0.98310(16) 0.0402(7) Uani 1 1 d . .
H3A H 0.242346 0.58243 0.955327 0.06 Uiso 1 1 calc R U
H3B H 0.157066 0.500562 1.035272 0.06 Uiso 1 1 calc R U
H3C H 0.165307 0.474269 0.946745 0.06 Uiso 1 1 calc R U
S3 S 0.59198(6) 0.13736(5) 0.65388(3) 0.01405(11) Uani 1 1 d . .
S4 S 0.65709(6) 0.00283(5) 0.82283(3) 0.01361(11) Uani 1 1 d . .
C4 C 0.7194(2) 0.0278(2) 0.72108(12) 0.0140(4) Uani 1 1 d . .
O2 O 0.86219(17) -0.03618(15) 0.70061(9) 0.0193(3) Uani 1 1 d . .
C5 C 0.9098(3) -0.0271(2) 0.61317(13) 0.0228(5) Uani 1 1 d . .
H5A H 1.023196 -0.037411 0.603367 0.027 Uiso 1 1 calc R U
H5B H 0.858638 0.05976 0.578477 0.027 Uiso 1 1 calc R U
C6 C 0.8669(3) -0.1310(2) 0.58887(14) 0.0290(6) Uani 1 1 d . .
H6A H 0.922031 -0.217004 0.621199 0.044 Uiso 1 1 calc R U
H6B H 0.895611 -0.121831 0.529417 0.044 Uiso 1 1 calc R U
H6C H 0.755005 -0.122149 0.600099 0.044 Uiso 1 1 calc R U
C7 C 0.1085(2) 0.16683(19) 0.73115(12) 0.0125(4) Uani 1 1 d . .
H7A H 0.081446 0.156765 0.679511 0.015 Uiso 1 1 calc R U
H7B H 0.016374 0.174847 0.771439 0.015 Uiso 1 1 calc R U
P1 P 0.20749(6) 0.29940(5) 0.71162(3) 0.01119(11) Uani 1 1 d . .
C8 C 0.0714(2) 0.4298(2) 0.74953(12) 0.0136(4) Uani 1 1 d . .
C9 C -0.0869(2) 0.4392(2) 0.76491(12) 0.0142(4) Uani 1 1 d . .
H9 H -0.127808 0.372674 0.759137 0.017 Uiso 1 1 calc R U
C10 C -0.1858(3) 0.5451(2) 0.78865(13) 0.0177(4) Uani 1 1 d . .
H10 H -0.293669 0.550427 0.799011 0.021 Uiso 1 1 calc R U
C11 C -0.1280(3) 0.6423(2) 0.79724(14) 0.0210(5) Uani 1 1 d . .
H11 H -0.196173 0.715461 0.812344 0.025 Uiso 1 1 calc R U
C12 C 0.0297(3) 0.6331(2) 0.78379(16) 0.0264(5) Uani 1 1 d . .
H12 H 0.06995 0.699461 0.790401 0.032 Uiso 1 1 calc R U
C13 C 0.1289(3) 0.5274(2) 0.76071(15) 0.0227(5) Uani 1 1 d . .
H13 H 0.237116 0.521064 0.752379 0.027 Uiso 1 1 calc R U
C14 C 0.2197(2) 0.3790(2) 0.59946(12) 0.0172(4) Uani 1 1 d . .
C15 C 0.1585(3) 0.3492(2) 0.54026(13) 0.0197(5) Uani 1 1 d . .
H15 H 0.106449 0.280975 0.556794 0.024 Uiso 1 1 calc R U
C16 C 0.1720(3) 0.4179(2) 0.45649(14) 0.0247(5) Uani 1 1 d . .
H16 H 0.13038 0.39544 0.416372 0.03 Uiso 1 1 calc R U
C17 C 0.2449(3) 0.5173(3) 0.43185(14) 0.0287(6) Uani 1 1 d . .
H17 H 0.253014 0.564688 0.374847 0.034 Uiso 1 1 calc R U
C18 C 0.3060(4) 0.5482(3) 0.48971(16) 0.0543(10) Uani 1 1 d . .
H18 H 0.355618 0.617914 0.472856 0.065 Uiso 1 1 calc R U
C19 C 0.2959(4) 0.4784(3) 0.57292(16) 0.0503(9) Uani 1 1 d . .
H19 H 0.341943 0.498961 0.612213 0.06 Uiso 1 1 calc R U
P2 P 0.27827(6) 0.03853(5) 0.77634(3) 0.01003(10) Uani 1 1 d . .
C20 C 0.2006(2) -0.05760(19) 0.87348(12) 0.0114(4) Uani 1 1 d . .
C21 C 0.2726(2) -0.0891(2) 0.94702(12) 0.0142(4) Uani 1 1 d . .
H21 H 0.366353 -0.065458 0.945917 0.017 Uiso 1 1 calc R U
C22 C 0.2060(2) -0.1553(2) 1.02203(12) 0.0167(4) Uani 1 1 d . .
H22 H 0.254451 -0.176569 1.072088 0.02 Uiso 1 1 calc R U
C23 C 0.0696(2) -0.1899(2) 1.02353(12) 0.0155(4) Uani 1 1 d . .
H23 H 0.024485 -0.234622 1.074724 0.019 Uiso 1 1 calc R U
C24 C -0.0016(2) -0.1595(2) 0.95067(12) 0.0160(4) Uani 1 1 d . .
H24 H -0.095211 -0.183621 0.952147 0.019 Uiso 1 1 calc R U
C25 C 0.0635(2) -0.09398(19) 0.87561(12) 0.0135(4) Uani 1 1 d . .
H25 H 0.014959 -0.073879 0.825737 0.016 Uiso 1 1 calc R U
C26 C 0.3338(2) -0.0713(2) 0.71001(12) 0.0123(4) Uani 1 1 d . .
C27 C 0.3846(2) -0.2059(2) 0.74336(13) 0.0169(4) Uani 1 1 d . .
H27 H 0.38355 -0.241927 0.80201 0.02 Uiso 1 1 calc R U
C28 C 0.4365(3) -0.2877(2) 0.69194(14) 0.0212(5) Uani 1 1 d . .
H28 H 0.47183 -0.37902 0.715425 0.025 Uiso 1 1 calc R U
C29 C 0.4370(2) -0.2363(2) 0.60632(14) 0.0210(5) Uani 1 1 d . .
H29 H 0.470988 -0.292578 0.571182 0.025 Uiso 1 1 calc R U
C30 C 0.3879(2) -0.1033(2) 0.57208(13) 0.0196(5) Uani 1 1 d . .
H30 H 0.388351 -0.068066 0.513391 0.024 Uiso 1 1 calc R U
C31 C 0.3382(2) -0.0215(2) 0.62337(12) 0.0157(4) Uani 1 1 d . .
H31 H 0.306475 0.06998 0.599343 0.019 Uiso 1 1 calc R U

loop_
_atom_site_aniso_label
_atom_site_aniso_U_11
_atom_site_aniso_U_22
_atom_site_aniso_U_33
_atom_site_aniso_U_23
_atom_site_aniso_U_13
_atom_site_aniso_U_12
Ru1 0.00900(8) 0.01105(8) 0.00844(8) -0.00224(6) -0.00055(6) -0.00328(6)
S1 0.0139(2) 0.0136(2) 0.0114(2) -0.00433(19) 0.00168(18) -0.0058(2)
S2 0.0123(2) 0.0138(2) 0.0134(2) -0.00257(19) 0.00020(19) -0.0061(2)
C1 0.0118(10) 0.0114(10) 0.0152(10) -0.0049(8) -0.0013(8) -0.0017(8)
O1 0.0234(8) 0.0218(8) 0.0192(8) -0.0116(7) 0.0026(6) -0.0108(7)
C2 0.0337(14) 0.0244(12) 0.0152(11) -0.0118(9) 0.0037(9) -0.0106(11)
C3 0.0471(17) 0.0352(16) 0.0264(14) -0.0131(12) 0.0077(12) 0.0076(13)
S3 0.0132(2) 0.0183(3) 0.0101(2) -0.0037(2) 0.00029(18) -0.0040(2)
S4 0.0123(2) 0.0160(3) 0.0114(2) -0.0039(2) -0.00194(18) -0.0010(2)
C4 0.0123(10) 0.0170(11) 0.0157(10) -0.0077(8) -0.0010(8) -0.0046(8)
O2 0.0130(7) 0.0270(9) 0.0178(8) -0.0119(7) 0.0011(6) 0.0005(6)
C5 0.0167(11) 0.0340(14) 0.0178(11) -0.0121(10) 0.0072(9) -0.0057(10)
C6 0.0397(15) 0.0314(14) 0.0172(11) -0.0108(10) -0.0009(10) -0.0068(12)
C7 0.0132(10) 0.0120(10) 0.0126(9) -0.0026(8) -0.0027(8) -0.0038(8)
P1 0.0111(2) 0.0118(3) 0.0098(2) -0.0005(2) -0.00142(19) -0.0040(2)
C8 0.0149(10) 0.0119(10) 0.0113(9) 0.0011(8) -0.0047(8) -0.0021(8)
C9 0.0177(11) 0.0147(10) 0.0104(9) -0.0025(8) -0.0021(8) -0.0046(9)
C10 0.0157(11) 0.0186(11) 0.0162(10) -0.0037(9) -0.0005(8) -0.0021(9)
C11 0.0226(12) 0.0136(11) 0.0239(12) -0.0065(9) -0.0044(9) 0.0028(9)
C12 0.0281(13) 0.0123(11) 0.0412(15) -0.0084(10) -0.0082(11) -0.0046(10)
C13 0.0164(11) 0.0143(11) 0.0370(14) -0.0033(10) -0.0081(10) -0.0041(9)
C14 0.0136(10) 0.0217(12) 0.0127(10) 0.0013(9) -0.0016(8) -0.0053(9)
C15 0.0264(12) 0.0152(11) 0.0154(10) -0.0043(9) -0.0031(9) -0.0009(9)
C16 0.0321(13) 0.0230(12) 0.0144(11) -0.0048(9) -0.0054(9) 0.0019(10)
C17 0.0257(13) 0.0405(15) 0.0117(11) 0.0052(10) -0.0018(9) -0.0088(11)
C18 0.074(2) 0.079(2) 0.0209(13) 0.0156(14) -0.0101(14) -0.064(2)
C19 0.070(2) 0.077(2) 0.0182(13) 0.0121(14) -0.0156(13) -0.062(2)
P2 0.0104(2) 0.0109(2) 0.0091(2) -0.00253(19) -0.00097(18) -0.0034(2)
C20 0.0131(10) 0.0098(10) 0.0108(9) -0.0036(8) 0.0006(7) -0.0019(8)
C21 0.0136(10) 0.0142(10) 0.0153(10) -0.0043(8) -0.0038(8) -0.0027(8)
C22 0.0222(11) 0.0153(11) 0.0107(10) -0.0030(8) -0.0038(8) -0.0008(9)
C23 0.0189(11) 0.0128(10) 0.0110(10) -0.0011(8) 0.0027(8) -0.0023(9)
C24 0.0133(10) 0.0166(11) 0.0168(10) -0.0035(9) 0.0019(8) -0.0046(8)
C25 0.0141(10) 0.0144(10) 0.0112(9) -0.0030(8) -0.0022(8) -0.0022(8)
C26 0.0099(10) 0.0153(10) 0.0141(10) -0.0057(8) -0.0005(7) -0.0051(8)
C27 0.0196(11) 0.0126(10) 0.0176(10) -0.0028(8) -0.0016(8) -0.0040(9)
C28 0.0201(12) 0.0141(11) 0.0306(13) -0.0087(10) -0.0023(9) -0.0029(9)
C29 0.0151(11) 0.0240(12) 0.0293(12) -0.0178(10) 0.0009(9) -0.0037(9)
C30 0.0188(11) 0.0263(12) 0.0153(10) -0.0092(9) -0.0010(8) -0.0044(10)
C31 0.0166(11) 0.0143(10) 0.0156(10) -0.0047(8) -0.0020(8) -0.0016(8)

loop_
_atom_type_symbol
_atom_type_description
_atom_type_scat_dispersion_real
_atom_type_scat_dispersion_imag
_atom_type_scat_source
C C 0.0033 0.0016 'International Tables Vol C Tables 4.2.6.8 and 6.1.1.4'
H H 0 0 'International Tables Vol C Tables 4.2.6.8 and 6.1.1.4'
O O 0.0106 0.006 'International Tables Vol C Tables 4.2.6.8 and 6.1.1.4'
P P 0.1023 0.0942 'International Tables Vol C Tables 4.2.6.8 and 6.1.1.4'
S S 0.1246 0.1234 'International Tables Vol C Tables 4.2.6.8 and 6.1.1.4'
Ru Ru -1.2594 0.8363 'International Tables Vol C Tables 4.2.6.8 and 6.1.1.4'

loop_
_geom_angle_atom_site_label_1
_geom_angle_atom_site_label_2
_geom_angle_atom_site_label_3
_geom_angle
P2 Ru1 P1 73.14(2)
P2 Ru1 S3 96.530(19)
P1 Ru1 S3 100.092(19)
P2 Ru1 S1 100.111(18)
P1 Ru1 S1 95.103(19)
S3 Ru1 S1 160.122(19)
P2 Ru1 S2 169.844(19)
P1 Ru1 S2 100.47(2)
S3 Ru1 S2 92.334(18)
S1 Ru1 S2 72.229(17)
P2 Ru1 S4 96.55(2)
P1 Ru1 S4 166.815(19)
S3 Ru1 S4 72.438(18)
S1 Ru1 S4 94.807(19)
S2 Ru1 S4 90.830(19)
C1 S1 Ru1 87.60(7)
C1 S2 Ru1 85.48(7)
O1 C1 S1 126.22(15)
O1 C1 S2 119.09(14)
S1 C1 S2 114.68(12)
C1 O1 C2 118.04(16)
O1 C2 C3 109.23(18)
O1 C2 H2A 109.8
C3 C2 H2A 109.8
O1 C2 H2B 109.8
C3 C2 H2B 109.8
H2A C2 H2B 108.3
C2 C3 H3A 109.5
C2 C3 H3B 109.5
H3A C3 H3B 109.5
C2 C3 H3C 109.5
H3A C3 H3C 109.5
H3B C3 H3C 109.5
C4 S3 Ru1 87.00(7)
C4 S4 Ru1 85.06(7)
O2 C4 S4 118.52(15)
O2 C4 S3 126.10(15)
S4 C4 S3 115.36(12)
C4 O2 C5 118.66(17)
O2 C5 C6 110.15(18)
O2 C5 H5A 109.6
C6 C5 H5A 109.6
O2 C5 H5B 109.6
C6 C5 H5B 109.6
H5A C5 H5B 108.1
C5 C6 H6A 109.5
C5 C6 H6B 109.5
H6A C6 H6B 109.5
C5 C6 H6C 109.5
H6A C6 H6C 109.5
H6B C6 H6C 109.5
P1 C7 P2 93.20(9)
P1 C7 H7A 113.1
P2 C7 H7A 113.1
P1 C7 H7B 113.1
P2 C7 H7B 113.1
H7A C7 H7B 110.5
C8 P1 C14 100.64(10)
C8 P1 C7 106.87(9)
C14 P1 C7 108.47(10)
C8 P1 Ru1 123.82(7)
C14 P1 Ru1 119.37(7)
C7 P1 Ru1 96.50(7)
C8 P1 P2 131.44(6)
C14 P1 P2 123.11(8)
Ru1 P1 P2 53.211(17)
C9 C8 C13 118.5(2)
C9 C8 P1 123.29(16)
C13 C8 P1 118.20(16)
C10 C9 C8 120.6(2)
C10 C9 H9 119.7
C8 C9 H9 119.7
C11 C10 C9 120.3(2)
C11 C10 H10 119.8
C9 C10 H10 119.8
C10 C11 C12 119.8(2)
C10 C11 H11 120.1
C12 C11 H11 120.1
C13 C12 C11 120.1(2)
C13 C12 H12 119.9
C11 C12 H12 119.9
C12 C13 C8 120.7(2)
C12 C13 H13 119.7
C8 C13 H13 119.7
C15 C14 C19 117.9(2)
C15 C14 P1 125.61(16)
C19 C14 P1 116.45(18)
C14 C15 C16 120.9(2)
C14 C15 H15 119.6
C16 C15 H15 119.6
C17 C16 C15 120.3(2)
C17 C16 H16 119.9
C15 C16 H16 119.9
C18 C17 C16 119.6(2)
C18 C17 H17 120.2
C16 C17 H17 120.2
C17 C18 C19 120.4(2)
C17 C18 H18 119.8
C19 C18 H18 119.8
C14 C19 C18 120.9(2)
C14 C19 H19 119.6
C18 C19 H19 119.6
C20 P2 C26 103.86(9)
C20 P2 C7 105.03(9)
C26 P2 C7 105.74(9)
C20 P2 Ru1 122.22(7)
C26 P2 Ru1 120.63(6)
C20 P2 P1 128.56(7)
C26 P2 P1 121.53(7)
Ru1 P2 P1 53.652(17)
C25 C20 C21 119.69(17)
C25 C20 P2 119.82(15)
C21 C20 P2 120.39(15)
C22 C21 C20 119.77(19)
C22 C21 H21 120.1
C20 C21 H21 120.1
C23 C22 C21 120.06(19)
C23 C22 H22 120
C21 C22 H22 120
C22 C23 C24 120.36(18)
C22 C23 H23 119.8
C24 C23 H23 119.8
C23 C24 C25 120.17(19)
C23 C24 H24 119.9
C25 C24 H24 119.9
C24 C25 C20 119.94(19)
C24 C25 H25 120
C20 C25 H25 120
C27 C26 C31 118.09(19)
C27 C26 P2 121.34(15)
C31 C26 P2 120.38(16)
C28 C27 C26 120.8(2)
C28 C27 H27 119.6
C26 C27 H27 119.6
C29 C28 C27 120.1(2)
C29 C28 H28 120
C27 C28 H28 120
C30 C29 C28 120.0(2)
C30 C29 H29 120
C28 C29 H29 120
C29 C30 C31 119.9(2)
C29 C30 H30 120
C31 C30 H30 120
C30 C31 C26 121.1(2)
C30 C31 H31 119.5
C26 C31 H31 119.5

loop_
_geom_bond_atom_site_label_1
_geom_bond_atom_site_label_2
_geom_bond_distance
Ru1 P2 2.2549(5)
Ru1 P1 2.2678(6)
Ru1 S3 2.3877(5)
Ru1 S1 2.3893(5)
Ru1 S2 2.4513(5)
Ru1 S4 2.4543(6)
S1 C1 1.692(2)
S2 C1 1.697(2)
C1 O1 1.326(2)
O1 C2 1.466(2)
C2 C3 1.499(4)
C2 H2A 0.99
C2 H2B 0.99
C3 H3A 0.98
C3 H3B 0.98
C3 H3C 0.98
S3 C4 1.698(2)
S4 C4 1.688(2)
C4 O2 1.335(2)
O2 C5 1.456(2)
C5 C6 1.500(3)
C5 H5A 0.99
C5 H5B 0.99
C6 H6A 0.98
C6 H6B 0.98
C6 H6C 0.98
C7 P1 1.852(2)
C7 P2 1.857(2)
C7 H7A 0.99
C7 H7B 0.99
P1 C8 1.829(2)
P1 C14 1.834(2)
P1 P2 2.6945(8)
C8 C9 1.391(3)
C8 C13 1.399(3)
C9 C10 1.390(3)
C9 H9 0.95
C10 C11 1.379(3)
C10 H10 0.95
C11 C12 1.385(3)
C11 H11 0.95
C12 C13 1.385(3)
C12 H12 0.95
C13 H13 0.95
C14 C15 1.380(3)
C14 C19 1.386(3)
C15 C16 1.394(3)
C15 H15 0.95
C16 C17 1.367(3)
C16 H16 0.95
C17 C18 1.366(4)
C17 H17 0.95
C18 C19 1.387(3)
C18 H18 0.95
C19 H19 0.95
P2 C20 1.8211(19)
P2 C26 1.824(2)
C20 C25 1.398(3)
C20 C21 1.399(3)
C21 C22 1.396(3)
C21 H21 0.95
C22 C23 1.384(3)
C22 H22 0.95
C23 C24 1.388(3)
C23 H23 0.95
C24 C25 1.388(3)
C24 H24 0.95
C25 H25 0.95
C26 C27 1.396(3)
C26 C31 1.399(3)
C27 C28 1.387(3)
C27 H27 0.95
C28 C29 1.386(3)
C28 H28 0.95
C29 C30 1.381(3)
C29 H29 0.95
C30 C31 1.385(3)
C30 H30 0.95
C31 H31 0.95

loop_
_geom_hbond_atom_site_label_D
_geom_hbond_atom_site_label_H
_geom_hbond_atom_site_label_A
_geom_hbond_distance_DH
_geom_hbond_distance_HA
_geom_hbond_distance_DA
_geom_hbond_angle_DHA
_geom_hbond_site_symmetry_A
_geom_hbond_publ_flag
C25 H25 O2 0.95 2.57 3.520(3) 173.3 1_455 yes

loop_
_geom_torsion_atom_site_label_1
_geom_torsion_atom_site_label_2
_geom_torsion_atom_site_label_3
_geom_torsion_atom_site_label_4
_geom_torsion
Ru1 S1 C1 O1 -178.09(18)
Ru1 S1 C1 S2 0.93(11)
Ru1 S2 C1 O1 178.19(16)
Ru1 S2 C1 S1 -0.91(10)
S1 C1 O1 C2 -9.5(3)
S2 C1 O1 C2 171.51(15)
C1 O1 C2 C3 -85.7(2)
Ru1 S4 C4 O2 175.15(16)
Ru1 S4 C4 S3 -3.40(10)
Ru1 S3 C4 O2 -174.93(18)
Ru1 S3 C4 S4 3.49(11)
S4 C4 O2 C5 172.75(15)
S3 C4 O2 C5 -8.9(3)
C4 O2 C5 C6 -88.1(2)
P2 C7 P1 C8 -133.26(9)
P2 C7 P1 C14 119.00(10)
P2 C7 P1 Ru1 -4.95(7)
C14 P1 C8 C9 95.67(18)
C7 P1 C8 C9 -17.52(19)
Ru1 P1 C8 C9 -127.73(15)
P2 P1 C8 C9 -59.5(2)
C14 P1 C8 C13 -81.96(18)
C7 P1 C8 C13 164.85(16)
Ru1 P1 C8 C13 54.64(18)
P2 P1 C8 C13 122.92(15)
C13 C8 C9 C10 1.7(3)
P1 C8 C9 C10 -175.91(15)
C8 C9 C10 C11 0.0(3)
C9 C10 C11 C12 -1.3(3)
C10 C11 C12 C13 0.8(4)
C11 C12 C13 C8 0.9(4)
C9 C8 C13 C12 -2.2(3)
P1 C8 C13 C12 175.56(18)
C8 P1 C14 C15 -109.0(2)
C7 P1 C14 C15 2.9(2)
Ru1 P1 C14 C15 111.88(19)
P2 P1 C14 C15 48.8(2)
C8 P1 C14 C19 70.3(2)
C7 P1 C14 C19 -177.7(2)
Ru1 P1 C14 C19 -68.8(2)
P2 P1 C14 C19 -131.8(2)
C19 C14 C15 C16 -0.6(4)
P1 C14 C15 C16 178.78(18)
C14 C15 C16 C17 -0.8(4)
C15 C16 C17 C18 0.7(4)
C16 C17 C18 C19 0.7(5)
C15 C14 C19 C18 2.0(5)
P1 C14 C19 C18 -177.4(3)
C17 C18 C19 C14 -2.1(6)
P1 C7 P2 C20 130.99(9)
P1 C7 P2 C26 -119.54(9)
P1 C7 P2 Ru1 4.98(7)
C26 P2 C20 C25 -66.56(18)
C7 P2 C20 C25 44.26(18)
Ru1 P2 C20 C25 152.56(14)
P1 P2 C20 C25 85.74(17)
C26 P2 C20 C21 117.05(17)
C7 P2 C20 C21 -132.13(17)
Ru1 P2 C20 C21 -23.83(19)
P1 P2 C20 C21 -90.65(17)
C25 C20 C21 C22 -0.7(3)
P2 C20 C21 C22 175.72(16)
C20 C21 C22 C23 0.2(3)
C21 C22 C23 C24 0.2(3)
C22 C23 C24 C25 -0.1(3)
C23 C24 C25 C20 -0.5(3)
C21 C20 C25 C24 0.8(3)
P2 C20 C25 C24 -175.58(16)
C20 P2 C26 C27 -31.42(19)
C7 P2 C26 C27 -141.73(17)
Ru1 P2 C26 C27 110.23(16)
P1 P2 C26 C27 173.82(14)
C20 P2 C26 C31 153.65(16)
C7 P2 C26 C31 43.35(18)
Ru1 P2 C26 C31 -64.69(18)
P1 P2 C26 C31 -1.11(19)
C31 C26 C27 C28 -0.5(3)
P2 C26 C27 C28 -175.57(16)
C26 C27 C28 C29 -0.7(3)
C27 C28 C29 C30 1.0(3)
C28 C29 C30 C31 -0.1(3)
C29 C30 C31 C26 -1.2(3)
C27 C26 C31 C30 1.5(3)
P2 C26 C31 C30 176.56(16)
